data_4316481
loop_
_publ_author_name
'Maria Jos\'e Calhorda'
'Carmen Ceamanos'
'Olga Crespo'
'M. Concepci\'on Gimeno'
'Antonio Laguna'
'Carmen Larraz'
'Pedro D. Vaz'
'M. Dolores Villacampa'

_publ_section_title
;
 Heteropolynuclear Gold Complexes with Metallophilic Interactions:
 Modulation of the Luminescent Properties
;
_journal_name_full 'Inorganic Chemistry'
_journal_page_first 8255
_journal_page_last 8269
_journal_paper_doi 10.1021/ic100413x
_journal_volume 49
_journal_year 2010
_chemical_formula_sum 'C27 H32 Au Cl2 N O P Rh'
_chemical_formula_weight 788.28
_chemical_name_systematic
; 
 ? 
;
_space_group_IT_number 2
_symmetry_cell_setting triclinic
_symmetry_space_group_name_Hall '-P 1'
_symmetry_space_group_name_H-M 'P -1'
_atom_sites_solution_hydrogens geom
_atom_sites_solution_primary direct
_atom_sites_solution_secondary difmap
_audit_creation_method SHELXL-97
_cell_angle_alpha 101.71(3)
_cell_angle_beta 90.65(3)
_cell_angle_gamma 108.63(3)
_cell_formula_units_Z 2
_cell_length_a 9.2224(18)
_cell_length_b 10.251(2)
_cell_length_c 15.128(3)
_cell_measurement_reflns_used 2799
_cell_measurement_temperature 100(2)
_cell_measurement_theta_max 32
_cell_measurement_theta_min 3.8
_cell_volume 1322.6(5)
_computing_cell_refinement 'Crysalis RED'
_computing_data_collection 'Crysalis CCD'
_computing_data_reduction 'Crysalis RED'
_computing_molecular_graphics XP
_computing_publication_material XCIF
_computing_structure_refinement 'SHELXL-97 (Sheldrick, 1997)'
_computing_structure_solution 'SHELXS-97 (Sheldrick, 1990)'
_diffrn_ambient_temperature 100(2)
_diffrn_detector_area_resol_mean 16.06
_diffrn_measured_fraction_theta_full 0.970
_diffrn_measured_fraction_theta_max 0.970
_diffrn_measurement_device_type 'Xcalibur Oxford Diffraction'
_diffrn_measurement_method '\w scans with narrow frames'
_diffrn_radiation_monochromator graphite
_diffrn_radiation_source 'fine-focus sealed tube'
_diffrn_radiation_type MoK\a
_diffrn_radiation_wavelength 0.71073
_diffrn_reflns_av_R_equivalents 0.0126
_diffrn_reflns_av_sigmaI/netI 0.0212
_diffrn_reflns_limit_h_max 10
_diffrn_reflns_limit_h_min -11
_diffrn_reflns_limit_k_max 11
_diffrn_reflns_limit_k_min -12
_diffrn_reflns_limit_l_max 18
_diffrn_reflns_limit_l_min -18
_diffrn_reflns_number 8583
_diffrn_reflns_theta_full 25.50
_diffrn_reflns_theta_max 25.50
_diffrn_reflns_theta_min 3.76
_exptl_absorpt_coefficient_mu 6.448
_exptl_absorpt_correction_T_max 0.5117
_exptl_absorpt_correction_T_min 0.3312
_exptl_absorpt_correction_type multi-scan
_exptl_absorpt_process_details SADABS
_exptl_crystal_colour yellow
_exptl_crystal_density_diffrn 1.979
_exptl_crystal_density_method 'not measured'
_exptl_crystal_description prism
_exptl_crystal_F_000 764
_exptl_crystal_size_max 0.22
_exptl_crystal_size_mid 0.20
_exptl_crystal_size_min 0.12
_refine_diff_density_max 1.299
_refine_diff_density_min -1.289
_refine_diff_density_rms 0.125
_refine_ls_extinction_method none
_refine_ls_goodness_of_fit_ref 1.066
_refine_ls_hydrogen_treatment constr
_refine_ls_matrix_type full
_refine_ls_number_parameters 307
_refine_ls_number_reflns 4772
_refine_ls_number_restraints 0
_refine_ls_restrained_S_all 1.066
_refine_ls_R_factor_all 0.0299
_refine_ls_R_factor_gt 0.0271
_refine_ls_shift/su_max 0.000
_refine_ls_shift/su_mean 0.000
_refine_ls_structure_factor_coef Fsqd
_refine_ls_weighting_details 'calc w=1/[\s^2^(Fo^2^)+(0.0300P)^2^+6.1164P] where P=(Fo^2^+2Fc^2^)/3'
_refine_ls_weighting_scheme calc
_refine_ls_wR_factor_gt 0.0653
_refine_ls_wR_factor_ref 0.0663
_reflns_number_gt 4479
_reflns_number_total 4772
_reflns_threshold_expression >2sigma(I)
_cod_data_source_file ic100413x_si_006.cif
_cod_data_source_block c64s
_cod_depositor_comments
;
The following automatic conversions were performed:

'_symmetry_cell_setting' value 'Triclinic' changed to 'triclinic'
according to the built-in table from CIF Core dictionary named
'cif_core.dic' version 2.4.1 from 2010-06-29.

Automatic conversion script
Id: cif_fix_values 1646 2011-03-28 12:23:43Z adriana 
;
_cod_database_code 4316481

loop_
_symmetry_equiv_pos_as_xyz
'x, y, z'
'-x, -y, -z'

loop_
_atom_site_label
_atom_site_type_symbol
_atom_site_fract_x
_atom_site_fract_y
_atom_site_fract_z
_atom_site_U_iso_or_equiv
_atom_site_adp_type
_atom_site_occupancy
_atom_site_symmetry_multiplicity
_atom_site_calc_flag
_atom_site_refinement_flags
_atom_site_disorder_assembly
_atom_site_disorder_group
Au1 Au 0.02615(2) -0.067578(18) 0.140719(12) 0.01921(7) Uani 1 1 d . . .
Rh1 Rh 0.53730(4) 0.58752(4) 0.22834(3) 0.02307(10) Uani 1 1 d . . .
Cl1 Cl -0.10668(14) -0.22153(13) 0.01193(8) 0.0268(3) Uani 1 1 d . . .
Cl2 Cl 0.63025(19) 0.53782(19) 0.36087(10) 0.0457(4) Uani 1 1 d . . .
P1 P 0.16165(13) 0.08071(12) 0.26572(8) 0.0173(2) Uani 1 1 d . . .
N1 N 0.6096(5) 0.4277(4) 0.1507(3) 0.0209(8) Uani 1 1 d . . .
C1 C 0.1576(6) -0.0060(5) 0.3599(3) 0.0204(10) Uani 1 1 d . . .
C2 C 0.2869(6) 0.0192(6) 0.4178(4) 0.0274(11) Uani 1 1 d . . .
H2 H 0.3819 0.0862 0.4103 0.033 Uiso 1 1 calc R . .
C3 C 0.2759(7) -0.0547(6) 0.4871(4) 0.0317(12) Uani 1 1 d . . .
H3 H 0.3643 -0.0395 0.5258 0.038 Uiso 1 1 calc R . .
C4 C 0.1362(7) -0.1499(6) 0.4996(4) 0.0303(12) Uani 1 1 d . . .
H4 H 0.1295 -0.1994 0.5469 0.036 Uiso 1 1 calc R . .
C5 C 0.0066(6) -0.1735(5) 0.4435(4) 0.0278(11) Uani 1 1 d . . .
H5 H -0.0892 -0.2372 0.4532 0.033 Uiso 1 1 calc R . .
C6 C 0.0169(6) -0.1034(5) 0.3724(3) 0.0230(10) Uani 1 1 d . . .
H6 H -0.0711 -0.1216 0.3326 0.028 Uiso 1 1 calc R . .
C11 C 0.0948(6) 0.2295(5) 0.3058(3) 0.0200(10) Uani 1 1 d . . .
C12 C 0.1785(6) 0.3389(5) 0.3769(3) 0.0251(11) Uani 1 1 d . . .
H12 H 0.2704 0.3362 0.4043 0.030 Uiso 1 1 calc R . .
C13 C 0.1260(6) 0.4518(5) 0.4073(4) 0.0300(12) Uani 1 1 d . . .
H13 H 0.1831 0.5277 0.4549 0.036 Uiso 1 1 calc R . .
C14 C -0.0117(7) 0.4536(6) 0.3676(4) 0.0308(12) Uani 1 1 d . . .
H14 H -0.0485 0.5299 0.3891 0.037 Uiso 1 1 calc R . .
C15 C -0.0935(7) 0.3449(6) 0.2975(4) 0.0308(12) Uani 1 1 d . . .
H15 H -0.1869 0.3463 0.2711 0.037 Uiso 1 1 calc R . .
C16 C -0.0395(6) 0.2333(5) 0.2653(3) 0.0240(10) Uani 1 1 d . . .
H16 H -0.0943 0.1599 0.2158 0.029 Uiso 1 1 calc R . .
C17 C 0.3632(5) 0.1603(5) 0.2464(3) 0.0195(10) Uani 1 1 d . . .
H17A H 0.4201 0.2244 0.3029 0.023 Uiso 1 1 calc R . .
H17B H 0.4104 0.0857 0.2280 0.023 Uiso 1 1 calc R . .
C18 C 0.3725(5) 0.2437(5) 0.1709(3) 0.0224(10) Uani 1 1 d . . .
H18A H 0.2973 0.1847 0.1196 0.027 Uiso 1 1 calc R . .
H18B H 0.3442 0.3290 0.1945 0.027 Uiso 1 1 calc R . .
C19 C 0.5298(5) 0.2874(5) 0.1374(3) 0.0202(10) Uani 1 1 d . . .
C20 C 0.5899(6) 0.1864(5) 0.0925(3) 0.0248(11) Uani 1 1 d . . .
H20 H 0.5317 0.0891 0.0835 0.030 Uiso 1 1 calc R . .
C21 C 0.7340(6) 0.2270(6) 0.0610(4) 0.0279(11) Uani 1 1 d . . .
H21 H 0.7765 0.1587 0.0309 0.034 Uiso 1 1 calc R . .
C22 C 0.8156(6) 0.3709(6) 0.0743(3) 0.0270(11) Uani 1 1 d . . .
H22 H 0.9149 0.4022 0.0534 0.032 Uiso 1 1 calc R . .
C23 C 0.7502(6) 0.4668(5) 0.1183(3) 0.0252(11) Uani 1 1 d . . .
H23 H 0.8059 0.5646 0.1263 0.030 Uiso 1 1 calc R . .
C24 C 0.5612(7) 0.7950(6) 0.3000(4) 0.0352(13) Uani 1 1 d . . .
H24 H 0.6371 0.7893 0.3407 0.042 Uiso 1 1 calc R . .
C25 C 0.4113(7) 0.7106(6) 0.3040(4) 0.0325(12) Uani 1 1 d . . .
H25 H 0.3933 0.6492 0.3449 0.039 Uiso 1 1 calc R . .
C26 C 0.2735(6) 0.7097(6) 0.2470(4) 0.0342(13) Uani 1 1 d . . .
H26A H 0.1832 0.6952 0.2832 0.041 Uiso 1 1 calc R . .
H26B H 0.2955 0.8023 0.2304 0.041 Uiso 1 1 calc R . .
C27 C 0.2363(6) 0.5941(6) 0.1614(4) 0.0295(12) Uani 1 1 d . . .
H27A H 0.1688 0.5053 0.1753 0.035 Uiso 1 1 calc R . .
H27B H 0.1789 0.6196 0.1157 0.035 Uiso 1 1 calc R . .
C28 C 0.3765(6) 0.5692(5) 0.1214(3) 0.0253(11) Uani 1 1 d . . .
H28 H 0.3710 0.4739 0.0993 0.030 Uiso 1 1 calc R . .
C29 C 0.5144(6) 0.6740(6) 0.1138(4) 0.0278(11) Uani 1 1 d . . .
H29 H 0.5959 0.6437 0.0896 0.033 Uiso 1 1 calc R . .
C30 C 0.5442(6) 0.8310(6) 0.1408(4) 0.0330(13) Uani 1 1 d . . .
H30A H 0.4459 0.8493 0.1346 0.040 Uiso 1 1 calc R . .
H30B H 0.6131 0.8777 0.0986 0.040 Uiso 1 1 calc R . .
C31 C 0.6161(7) 0.8959(6) 0.2370(5) 0.0382(14) Uani 1 1 d . . .
H31A H 0.5902 0.9826 0.2600 0.046 Uiso 1 1 calc R . .
H31B H 0.7292 0.9231 0.2368 0.046 Uiso 1 1 calc R . .
O1 O 0.5433(10) 0.3219(9) 0.4726(6) 0.121(3) Uani 1 1 d . . .

loop_
_atom_site_aniso_label
_atom_site_aniso_U_11
_atom_site_aniso_U_22
_atom_site_aniso_U_33
_atom_site_aniso_U_23
_atom_site_aniso_U_13
_atom_site_aniso_U_12
Au1 0.02073(10) 0.01836(10) 0.01879(10) 0.00437(7) 0.00324(7) 0.00651(7)
Rh1 0.0249(2) 0.0212(2) 0.0242(2) 0.00466(16) 0.00307(16) 0.00917(16)
Cl1 0.0266(6) 0.0258(6) 0.0227(6) 0.0013(5) 0.0002(5) 0.0038(5)
Cl2 0.0531(9) 0.0620(10) 0.0309(8) 0.0035(7) -0.0060(7) 0.0354(8)
P1 0.0187(6) 0.0168(6) 0.0184(6) 0.0061(5) 0.0038(5) 0.0072(5)
N1 0.024(2) 0.018(2) 0.021(2) 0.0062(16) 0.0030(16) 0.0058(16)
C1 0.029(3) 0.018(2) 0.020(2) 0.0054(19) 0.0083(19) 0.014(2)
C2 0.029(3) 0.030(3) 0.027(3) 0.011(2) 0.004(2) 0.012(2)
C3 0.036(3) 0.041(3) 0.026(3) 0.014(2) 0.003(2) 0.019(3)
C4 0.048(3) 0.029(3) 0.022(3) 0.011(2) 0.009(2) 0.020(3)
C5 0.036(3) 0.024(3) 0.028(3) 0.012(2) 0.011(2) 0.014(2)
C6 0.027(3) 0.021(2) 0.025(3) 0.008(2) 0.008(2) 0.012(2)
C11 0.026(2) 0.017(2) 0.020(2) 0.0073(18) 0.0069(19) 0.0090(19)
C12 0.024(2) 0.028(3) 0.025(3) 0.008(2) 0.007(2) 0.008(2)
C13 0.036(3) 0.021(3) 0.030(3) 0.001(2) 0.011(2) 0.008(2)
C14 0.050(3) 0.026(3) 0.028(3) 0.013(2) 0.018(2) 0.023(2)
C15 0.040(3) 0.037(3) 0.027(3) 0.014(2) 0.007(2) 0.023(3)
C16 0.031(3) 0.025(3) 0.020(2) 0.008(2) 0.001(2) 0.013(2)
C17 0.017(2) 0.021(2) 0.023(2) 0.0080(19) 0.0026(18) 0.0074(19)
C18 0.020(2) 0.023(2) 0.027(3) 0.013(2) 0.005(2) 0.0065(19)
C19 0.024(2) 0.025(2) 0.015(2) 0.0092(19) -0.0005(18) 0.010(2)
C20 0.029(3) 0.023(2) 0.021(3) 0.005(2) 0.004(2) 0.007(2)
C21 0.033(3) 0.032(3) 0.022(3) 0.006(2) 0.005(2) 0.014(2)
C22 0.023(3) 0.037(3) 0.023(3) 0.013(2) 0.007(2) 0.009(2)
C23 0.026(3) 0.025(3) 0.027(3) 0.013(2) 0.003(2) 0.006(2)
C24 0.038(3) 0.025(3) 0.040(3) -0.005(2) 0.000(3) 0.015(2)
C25 0.039(3) 0.028(3) 0.031(3) 0.000(2) 0.009(2) 0.017(2)
C26 0.030(3) 0.031(3) 0.046(4) 0.011(3) 0.010(2) 0.015(2)
C27 0.029(3) 0.031(3) 0.031(3) 0.010(2) 0.001(2) 0.011(2)
C28 0.032(3) 0.024(3) 0.024(3) 0.008(2) -0.001(2) 0.012(2)
C29 0.032(3) 0.029(3) 0.028(3) 0.013(2) 0.006(2) 0.013(2)
C30 0.030(3) 0.027(3) 0.048(4) 0.015(2) 0.012(3) 0.014(2)
C31 0.029(3) 0.020(3) 0.067(4) 0.008(3) 0.003(3) 0.010(2)
O1 0.119(7) 0.114(7) 0.121(7) 0.017(5) 0.001(5) 0.031(5)

loop_
_atom_type_symbol
_atom_type_description
_atom_type_scat_dispersion_real
_atom_type_scat_dispersion_imag
_atom_type_scat_source
C C 0.0033 0.0016 'International Tables Vol C Tables 4.2.6.8 and 6.1.1.4'
H H 0.0000 0.0000 'International Tables Vol C Tables 4.2.6.8 and 6.1.1.4'
N N 0.0061 0.0033 'International Tables Vol C Tables 4.2.6.8 and 6.1.1.4'
P P 0.1023 0.0942 'International Tables Vol C Tables 4.2.6.8 and 6.1.1.4'
Cl Cl 0.1484 0.1585 'International Tables Vol C Tables 4.2.6.8 and 6.1.1.4'
Rh Rh -1.1178 0.9187 'International Tables Vol C Tables 4.2.6.8 and 6.1.1.4'
Au Au -2.0133 8.8022 'International Tables Vol C Tables 4.2.6.8 and 6.1.1.4'
O O 0.0106 0.0060 'International Tables Vol C Tables 4.2.6.8 and 6.1.1.4'

loop_
_geom_angle_atom_site_label_1
_geom_angle_atom_site_label_2
_geom_angle_atom_site_label_3
_geom_angle
_geom_angle_site_symmetry_1
_geom_angle_site_symmetry_3
_geom_angle_publ_flag
P1 Au1 Cl1 178.37(5) . . ?
N1 Rh1 C28 91.34(18) . . ?
N1 Rh1 C24 156.0(2) . . ?
C28 Rh1 C24 98.9(2) . . ?
N1 Rh1 C29 92.67(19) . . ?
C28 Rh1 C29 38.4(2) . . ?
C24 Rh1 C29 82.4(2) . . ?
N1 Rh1 C25 166.19(19) . . ?
C28 Rh1 C25 82.2(2) . . ?
C24 Rh1 C25 37.8(2) . . ?
C29 Rh1 C25 89.8(2) . . ?
N1 Rh1 Cl2 88.31(12) . . ?
C28 Rh1 Cl2 157.10(15) . . ?
C24 Rh1 Cl2 90.41(18) . . ?
C29 Rh1 Cl2 164.44(15) . . ?
C25 Rh1 Cl2 92.90(17) . . ?
C11 P1 C1 106.6(2) . . ?
C11 P1 C17 104.8(2) . . ?
C1 P1 C17 107.4(2) . . ?
C11 P1 Au1 113.40(17) . . ?
C1 P1 Au1 112.37(16) . . ?
C17 P1 Au1 111.81(17) . . ?
C23 N1 C19 118.1(4) . . ?
C23 N1 Rh1 117.7(3) . . ?
C19 N1 Rh1 124.0(3) . . ?
C2 C1 C6 119.9(5) . . ?
C2 C1 P1 122.9(4) . . ?
C6 C1 P1 117.2(4) . . ?
C1 C2 C3 119.6(5) . . ?
C4 C3 C2 120.2(5) . . ?
C5 C4 C3 120.5(5) . . ?
C4 C5 C6 119.9(5) . . ?
C5 C6 C1 119.9(5) . . ?
C16 C11 C12 120.5(5) . . ?
C16 C11 P1 119.7(4) . . ?
C12 C11 P1 119.8(4) . . ?
C13 C12 C11 119.4(5) . . ?
C12 C13 C14 119.9(5) . . ?
C15 C14 C13 120.3(5) . . ?
C14 C15 C16 120.1(5) . . ?
C11 C16 C15 119.9(5) . . ?
C18 C17 P1 109.1(3) . . ?
C19 C18 C17 112.5(4) . . ?
N1 C19 C20 121.4(4) . . ?
N1 C19 C18 118.2(4) . . ?
C20 C19 C18 120.4(4) . . ?
C21 C20 C19 120.2(5) . . ?
C20 C21 C22 118.4(5) . . ?
C23 C22 C21 119.1(5) . . ?
N1 C23 C22 122.8(5) . . ?
C25 C24 C31 126.4(6) . . ?
C25 C24 Rh1 72.2(3) . . ?
C31 C24 Rh1 108.8(4) . . ?
C24 C25 C26 124.4(6) . . ?
C24 C25 Rh1 69.9(3) . . ?
C26 C25 Rh1 111.8(4) . . ?
C27 C26 C25 111.5(4) . . ?
C28 C27 C26 113.4(4) . . ?
C29 C28 C27 125.8(5) . . ?
C29 C28 Rh1 71.4(3) . . ?
C27 C28 Rh1 108.7(4) . . ?
C28 C29 C30 125.4(5) . . ?
C28 C29 Rh1 70.1(3) . . ?
C30 C29 Rh1 111.6(4) . . ?
C29 C30 C31 113.4(5) . . ?
C30 C31 C24 112.1(5) . . ?

loop_
_geom_bond_atom_site_label_1
_geom_bond_atom_site_label_2
_geom_bond_distance
_geom_bond_site_symmetry_2
_geom_bond_publ_flag
Au1 P1 2.2393(16) . ?
Au1 Cl1 2.2913(16) . ?
Rh1 N1 2.108(4) . ?
Rh1 C28 2.121(5) . ?
Rh1 C24 2.123(5) . ?
Rh1 C29 2.138(5) . ?
Rh1 C25 2.152(5) . ?
Rh1 Cl2 2.3809(17) . ?
P1 C11 1.819(5) . ?
P1 C1 1.821(5) . ?
P1 C17 1.829(5) . ?
N1 C23 1.359(6) . ?
N1 C19 1.362(6) . ?
C1 C2 1.394(7) . ?
C1 C6 1.404(7) . ?
C2 C3 1.399(8) . ?
C3 C4 1.387(8) . ?
C4 C5 1.385(8) . ?
C5 C6 1.397(7) . ?
C11 C16 1.391(7) . ?
C11 C12 1.396(7) . ?
C12 C13 1.390(7) . ?
C13 C14 1.405(8) . ?
C14 C15 1.378(8) . ?
C15 C16 1.392(7) . ?
C17 C18 1.547(6) . ?
C18 C19 1.502(7) . ?
C19 C20 1.388(7) . ?
C20 C21 1.382(7) . ?
C21 C22 1.396(8) . ?
C22 C23 1.377(8) . ?
C24 C25 1.387(8) . ?
C24 C31 1.521(9) . ?
C25 C26 1.524(8) . ?
C26 C27 1.519(8) . ?
C27 C28 1.506(8) . ?
C28 C29 1.402(7) . ?
C29 C30 1.510(7) . ?
C30 C31 1.518(9) . ?
